data_1565182
loop_
_publ_author_name
'Rodr\'iguez-Salamanca, Patricia'
'Mart\'in de la Calle , Roc\'io'
'Rodr\'iguez, Veronica'
'Merino, Pedro'
'Fern\'andez, Rosario'
'Lassaletta, Jose M.'
'Hornillos, Valent\'in'

_publ_section_title
;
 Asymmetric Synthesis of Dibenzo[b,d]azepines by Cu-Catalyzed Reductive or
 Borylative Cyclization
;
_journal_name_full 'Chemical Science'
_journal_paper_doi 10.1039/D1SC04980A
_journal_year 2021
_chemical_absolute_configuration ad
_chemical_formula_moiety 'C H2 Cl2, 2(C27 H30 B N O2)'
_chemical_formula_sum 'C55 H62 B2 Cl2 N2 O4'
_chemical_formula_weight 907.58
_space_group_crystal_system monoclinic
_space_group_IT_number 4
_space_group_name_Hall 'P 2yb'
_space_group_name_H-M_alt 'P 1 21 1'
_atom_sites_solution_hydrogens mixed
_atom_sites_solution_primary dual
_audit_creation_date 2021-06-23
_audit_creation_method
;
Olex2 1.3
(compiled 2020.11.12 svn.r5f609507 for OlexSys, GUI svn.r6272)
;
_audit_update_record
;
2021-07-09 deposited with the CCDC.	2021-11-09 downloaded from the CCDC.
;
_cell_angle_alpha 90
_cell_angle_beta 103.171(4)
_cell_angle_gamma 90
_cell_formula_units_Z 2
_cell_length_a 10.4051(10)
_cell_length_b 21.314(2)
_cell_length_c 11.3738(12)
_cell_measurement_reflns_used 9821
_cell_measurement_temperature 193.0
_cell_measurement_theta_max 26.34
_cell_measurement_theta_min 2.65
_cell_volume 2456.1(4)
_computing_cell_refinement 'SAINT V8.38A (?, 2016)'
_computing_data_reduction 'SAINT V8.38A (?, 2016)'
_computing_molecular_graphics 'Olex2 1.3 (Dolomanov et al., 2009)'
_computing_publication_material 'Olex2 1.3 (Dolomanov et al., 2009)'
_computing_structure_refinement 'XL  (Sheldrick, 2008)'
_computing_structure_solution 'SHELXT 2014/5 (Sheldrick, 2014)'
_diffrn_ambient_temperature 193.0
_diffrn_measured_fraction_theta_full 0.999
_diffrn_measured_fraction_theta_max 0.999
_diffrn_measurement_device_type 'Bruker APEX-II CCD'
_diffrn_measurement_method '\f and \w scans'
_diffrn_radiation_type MoK\a
_diffrn_radiation_wavelength 0.71073
_diffrn_reflns_av_R_equivalents 0.0658
_diffrn_reflns_av_unetI/netI 0.0620
_diffrn_reflns_Laue_measured_fraction_full 0.999
_diffrn_reflns_Laue_measured_fraction_max 0.999
_diffrn_reflns_limit_h_max 13
_diffrn_reflns_limit_h_min -11
_diffrn_reflns_limit_k_max 26
_diffrn_reflns_limit_k_min -26
_diffrn_reflns_limit_l_max 14
_diffrn_reflns_limit_l_min -14
_diffrn_reflns_number 47449
_diffrn_reflns_point_group_measured_fraction_full 0.998
_diffrn_reflns_point_group_measured_fraction_max 0.997
_diffrn_reflns_theta_full 25.242
_diffrn_reflns_theta_max 26.391
_diffrn_reflns_theta_min 2.010
_diffrn_source_current 1.4
_diffrn_source_power 0.07
_diffrn_source_voltage 50.0
_diffrn_standards_number 0
_exptl_absorpt_coefficient_mu 0.180
_exptl_absorpt_correction_T_max 0.7454
_exptl_absorpt_correction_T_min 0.5363
_exptl_absorpt_correction_type multi-scan
_exptl_absorpt_process_details
;
SADABS-2016/2 (Bruker,2016/2) was used for absorption correction.
wR2(int) was 0.1435 before and 0.0863 after correction.
The Ratio of minimum to maximum transmission is 0.7195.
The \l/2 correction factor is Not present.
;
_exptl_crystal_colour colourless
_exptl_crystal_colour_primary colourless
_exptl_crystal_density_diffrn 1.227
_exptl_crystal_description block
_exptl_crystal_F_000 964
_exptl_crystal_recrystallization_method 'Re-crystallisation from solvent: CH2Cl2 - Pentane'
_exptl_crystal_size_max 0.5
_exptl_crystal_size_mid 0.47
_exptl_crystal_size_min 0.23
_refine_diff_density_max 0.528
_refine_diff_density_min -0.418
_refine_diff_density_rms 0.087
_refine_ls_abs_structure_details
;
 Flack x determined using 4259 quotients [(I+)-(I-)]/[(I+)+(I-)]
 (Parsons, Flack and Wagner, Acta Cryst. B69 (2013) 249-259).
;
_refine_ls_abs_structure_Flack 0.04(3)
_refine_ls_extinction_method none
_refine_ls_goodness_of_fit_ref 1.062
_refine_ls_hydrogen_treatment mixed
_refine_ls_matrix_type full
_refine_ls_number_parameters 612
_refine_ls_number_reflns 10028
_refine_ls_number_restraints 8
_refine_ls_restrained_S_all 1.069
_refine_ls_R_factor_all 0.0568
_refine_ls_R_factor_gt 0.0531
_refine_ls_shift/su_max 0.000
_refine_ls_shift/su_mean 0.000
_refine_ls_structure_factor_coef Fsqd
_refine_ls_weighting_details 'w=1/[\s^2^(Fo^2^)+(0.0730P)^2^+0.6246P] where P=(Fo^2^+2Fc^2^)/3'
_refine_ls_weighting_scheme calc
_refine_ls_wR_factor_gt 0.1278
_refine_ls_wR_factor_ref 0.1319
_reflns_Friedel_coverage 0.943
_reflns_Friedel_fraction_full 0.997
_reflns_Friedel_fraction_max 0.996
_reflns_number_gt 9405
_reflns_number_total 10028
_reflns_threshold_expression 'I > 2\s(I)'
_cod_data_source_file d1sc04980a2.cif
_cod_data_source_block vh0221a_0m
_cod_original_cell_volume 2456.0(4)
_cod_database_code 1565182
_shelx_shelxl_version_number 2018/3
_shelx_space_group_comment
;
The symmetry employed for this shelxl refinement is uniquely defined
by the following loop, which should always be used as a source of
symmetry information in preference to the above space-group names.
They are only intended as comments.
;
_shelx_estimated_absorpt_t_max 0.960
_shelx_estimated_absorpt_t_min 0.915
_olex2_refinement_description
;
1. Fixed Uiso
 At 1.2 times of:
  All C(H) groups, All C(H,H) groups, All C(H,H,H,H) groups
 At 1.5 times of:
  All C(H,H,H) groups
2. Rigid bond restraints
 Cl2A, C55
 with sigma for 1-2 distances of 0.01 and sigma for 1-3 distances of 0.01
3. Uiso/Uaniso restraints and constraints
Cl2A \\sim C55: within 1.7A with sigma of 0.01 and sigma for terminal atoms of
0.02 within 1.7A
4. Others
 Sof(HB)=Sof(HC)=Sof(Cl2A)=1-FVAR(1)
 Sof(H)=Sof(HA)=Sof(Cl2)=FVAR(1)
5.a Ternary CH refined with riding coordinates:
 C5(HE), C6(HF), C32(H32), C33(H33)
5.b Secondary CH2 refined with riding coordinates:
 C55(H,HA), C55(HB,HC), C21(HT,HU), C48(H48A,H48B)
5.c Aromatic/amide H refined with riding coordinates:
 C7(HG), C8(HH), C9(HI), C10(HJ), C11(HK), C12(HL), C13(HM), C14(HN), C16(HO),
 C17(HP), C18(HQ), C19(HR), C20(HS), C34(H34), C35(H35), C36(H36), C37(H37),
 C38(H38), C39(H39), C40(H40), C41(H41), C43(H43), C44(H44), C45(H45), C46(H46),
  C47(H47)
5.d Idealised Me refined as rotating group:
 C24(HV,HW,HX), C25(HY,HZ,H1), C26(H3,H4,H5), C27(H6,H7,H8), C51(H51A,H51B,
 H51C), C52(H52A,H52B,H52C), C53(H53A,H53B,H53C), C54(H54A,H54B,H54C)
;
_olex2_submission_special_instructions 'No special instructions were received'

loop_
_space_group_symop_operation_xyz
'x, y, z'
'-x, y+1/2, -z'

loop_
_atom_site_label
_atom_site_type_symbol
_atom_site_fract_x
_atom_site_fract_y
_atom_site_fract_z
_atom_site_U_iso_or_equiv
_atom_site_adp_type
_atom_site_occupancy
_atom_site_site_symmetry_order
_atom_site_calc_flag
_atom_site_refinement_flags_posn
_atom_site_refinement_flags_adp
_atom_site_refinement_flags_occupancy
_atom_site_disorder_assembly
_atom_site_disorder_group
Cl1 Cl 0.78907(14) 0.33834(8) 0.95079(17) 0.0898(5) Uani 1 1 d . . . . .
C55 C 0.8879(7) 0.2734(3) 0.9470(7) 0.0922(18) Uani 1 1 d . U . . .
H H 0.890789 0.247224 1.019507 0.111 Uiso 0.598(14) 1 calc R U P A 1
HA H 0.978988 0.287160 0.947920 0.111 Uiso 0.598(14) 1 calc R U P A 1
HB H 0.976788 0.281448 0.998419 0.111 Uiso 0.402(14) 1 calc R U P A 2
HC H 0.850068 0.236899 0.981154 0.111 Uiso 0.402(14) 1 calc R U P A 2
Cl2A Cl 0.9019(11) 0.2562(8) 0.8090(6) 0.151(6) Uani 0.402(14) 1 d . U P A 2
O1 O 1.0737(2) 0.36256(10) 0.6222(2) 0.0357(5) Uani 1 1 d . . . . .
O2 O 0.8995(2) 0.38159(10) 0.4644(2) 0.0342(5) Uani 1 1 d . . . . .
N1 N 0.7593(3) 0.61796(12) 0.6036(2) 0.0295(5) Uani 1 1 d . . . . .
HD H 0.722(4) 0.638(2) 0.655(4) 0.046(11) Uiso 1 1 d . . . . .
C1 C 0.6669(3) 0.61169(13) 0.4923(3) 0.0293(6) Uani 1 1 d . . . . .
C2 C 0.7066(3) 0.59285(13) 0.3875(3) 0.0285(6) Uani 1 1 d . . . . .
C3 C 0.8471(3) 0.57854(13) 0.3914(3) 0.0268(6) Uani 1 1 d . . . . .
C4 C 0.9238(3) 0.54137(13) 0.4836(2) 0.0253(5) Uani 1 1 d . . . . .
C5 C 0.8584(3) 0.51312(13) 0.5773(2) 0.0247(5) Uani 1 1 d . . . . .
HE H 0.771263 0.496281 0.532570 0.030 Uiso 1 1 calc R U . . .
C6 C 0.8286(3) 0.56306(13) 0.6665(3) 0.0253(5) Uani 1 1 d . . . . .
HF H 0.769203 0.543256 0.713689 0.030 Uiso 1 1 calc R U . . .
C7 C 0.5360(3) 0.63118(17) 0.4821(3) 0.0388(7) Uani 1 1 d . . . . .
HG H 0.508670 0.644620 0.552207 0.047 Uiso 1 1 calc R U . . .
C8 C 0.4467(3) 0.63123(19) 0.3728(4) 0.0468(9) Uani 1 1 d . . . . .
HH H 0.358820 0.645039 0.367861 0.056 Uiso 1 1 calc R U . . .
C9 C 0.4838(4) 0.61135(18) 0.2702(3) 0.0462(9) Uani 1 1 d . . . . .
HI H 0.421479 0.610510 0.194863 0.055 Uiso 1 1 calc R U . . .
C10 C 0.6136(3) 0.59250(15) 0.2779(3) 0.0366(7) Uani 1 1 d . . . . .
HJ H 0.639257 0.579121 0.206894 0.044 Uiso 1 1 calc R U . . .
C11 C 0.9055(4) 0.60200(16) 0.3019(3) 0.0360(7) Uani 1 1 d . . . . .
HK H 0.853976 0.626394 0.238436 0.043 Uiso 1 1 calc R U . . .
C12 C 1.0374(4) 0.59064(18) 0.3031(3) 0.0434(8) Uani 1 1 d . . . . .
HL H 1.075656 0.607789 0.241892 0.052 Uiso 1 1 calc R U . . .
C13 C 1.1123(3) 0.55424(17) 0.3938(3) 0.0398(7) Uani 1 1 d . . . . .
HM H 1.202114 0.545693 0.394715 0.048 Uiso 1 1 calc R U . . .
C14 C 1.0556(3) 0.53024(15) 0.4835(3) 0.0319(6) Uani 1 1 d . . . . .
HN H 1.107891 0.505662 0.546200 0.038 Uiso 1 1 calc R U . . .
C15 C 0.9507(3) 0.58580(13) 0.7558(3) 0.0250(5) Uani 1 1 d . . . . .
C16 C 1.0333(3) 0.63112(15) 0.7240(3) 0.0337(6) Uani 1 1 d . . . . .
HO H 1.011495 0.649236 0.645674 0.040 Uiso 1 1 calc R U . . .
C17 C 1.1466(3) 0.64996(15) 0.8054(3) 0.0396(7) Uani 1 1 d . . . . .
HP H 1.202573 0.680453 0.782108 0.047 Uiso 1 1 calc R U . . .
C18 C 1.1792(3) 0.62484(16) 0.9206(3) 0.0389(7) Uani 1 1 d . . . . .
HQ H 1.256793 0.638293 0.976354 0.047 Uiso 1 1 calc R U . . .
C19 C 1.0983(3) 0.58002(16) 0.9540(3) 0.0365(7) Uani 1 1 d . . . . .
HR H 1.120217 0.562514 1.032855 0.044 Uiso 1 1 calc R U . . .
C20 C 0.9850(3) 0.56065(15) 0.8723(3) 0.0312(6) Uani 1 1 d . . . . .
HS H 0.929790 0.529848 0.895848 0.037 Uiso 1 1 calc R U . . .
C21 C 0.9336(3) 0.45783(13) 0.6480(3) 0.0289(6) Uani 1 1 d . . . . .
HT H 0.880787 0.442157 0.704090 0.035 Uiso 1 1 calc R U . . .
HU H 1.017308 0.474336 0.698093 0.035 Uiso 1 1 calc R U . . .
C22 C 1.0896(3) 0.31882(15) 0.5266(3) 0.0351(7) Uani 1 1 d . . . . .
C23 C 0.9487(3) 0.31939(14) 0.4409(3) 0.0324(6) Uani 1 1 d . . . . .
C24 C 1.1339(5) 0.25603(19) 0.5839(4) 0.0589(11) Uani 1 1 d . . . . .
HV H 1.068952 0.240846 0.627628 0.088 Uiso 1 1 calc R U . . .
HW H 1.219791 0.260780 0.640391 0.088 Uiso 1 1 calc R U . . .
HX H 1.141448 0.225805 0.520949 0.088 Uiso 1 1 calc R U . . .
C25 C 1.1951(4) 0.3465(2) 0.4693(4) 0.0520(10) Uani 1 1 d . . . . .
HY H 1.212538 0.317723 0.407583 0.078 Uiso 1 1 calc R U . . .
HZ H 1.276343 0.352925 0.531409 0.078 Uiso 1 1 calc R U . . .
H1 H 1.164514 0.386886 0.431779 0.078 Uiso 1 1 calc R U . . .
C26 C 0.9472(4) 0.31457(18) 0.3087(3) 0.0431(8) Uani 1 1 d . . . . .
H3 H 0.998465 0.349150 0.285651 0.065 Uiso 1 1 calc R U . . .
H4 H 0.855899 0.316955 0.261422 0.065 Uiso 1 1 calc R U . . .
H5 H 0.986063 0.274476 0.292751 0.065 Uiso 1 1 calc R U . . .
C27 C 0.8535(4) 0.27221(18) 0.4746(4) 0.0512(10) Uani 1 1 d . . . . .
H6 H 0.879292 0.229691 0.456602 0.077 Uiso 1 1 calc R U . . .
H7 H 0.763844 0.280879 0.427947 0.077 Uiso 1 1 calc R U . . .
H8 H 0.855972 0.275667 0.561027 0.077 Uiso 1 1 calc R U . . .
B1 B 0.9682(4) 0.40024(15) 0.5750(3) 0.0288(7) Uani 1 1 d . . . . .
O3 O 0.4992(2) 0.66255(11) 0.9457(2) 0.0412(6) Uani 1 1 d . . . . .
O4 O 0.6318(3) 0.66459(12) 0.8138(2) 0.0414(6) Uani 1 1 d . . . . .
N2 N 0.3133(3) 0.41552(11) 0.8434(2) 0.0273(5) Uani 1 1 d . . . . .
H2 H 0.253(4) 0.3940(18) 0.793(3) 0.026(8) Uiso 1 1 d . . . . .
C28 C 0.2698(3) 0.42664(13) 0.9501(3) 0.0254(5) Uani 1 1 d . . . . .
C29 C 0.3577(3) 0.44891(13) 1.0552(3) 0.0274(6) Uani 1 1 d . . . . .
C30 C 0.4980(3) 0.46157(13) 1.0580(3) 0.0269(6) Uani 1 1 d . . . . .
C31 C 0.5358(3) 0.49432(13) 0.9650(2) 0.0253(5) Uani 1 1 d . . . . .
C32 C 0.4289(3) 0.51981(12) 0.8624(2) 0.0226(5) Uani 1 1 d . . . . .
H32 H 0.360902 0.539126 0.900689 0.027 Uiso 1 1 calc R U . . .
C33 C 0.3569(3) 0.46783(13) 0.7767(2) 0.0232(5) Uani 1 1 d . . . . .
H33 H 0.275652 0.487241 0.725647 0.028 Uiso 1 1 calc R U . . .
C34 C 0.1412(3) 0.40981(14) 0.9554(3) 0.0311(6) Uani 1 1 d . . . . .
H34 H 0.082833 0.393283 0.885729 0.037 Uiso 1 1 calc R U . . .
C35 C 0.0981(3) 0.41704(16) 1.0618(3) 0.0392(8) Uani 1 1 d . . . . .
H35 H 0.010770 0.405159 1.064486 0.047 Uiso 1 1 calc R U . . .
C36 C 0.1813(4) 0.44128(16) 1.1630(3) 0.0415(8) Uani 1 1 d . . . . .
H36 H 0.151065 0.447276 1.234990 0.050 Uiso 1 1 calc R U . . .
C37 C 0.3092(4) 0.45689(15) 1.1594(3) 0.0362(7) Uani 1 1 d . . . . .
H37 H 0.366122 0.473568 1.229801 0.043 Uiso 1 1 calc R U . . .
C38 C 0.5960(3) 0.44168(14) 1.1575(3) 0.0344(7) Uani 1 1 d . . . . .
H38 H 0.570905 0.418824 1.220465 0.041 Uiso 1 1 calc R U . . .
C39 C 0.7276(3) 0.45455(16) 1.1660(3) 0.0400(8) Uani 1 1 d . . . . .
H39 H 0.792199 0.441396 1.234755 0.048 Uiso 1 1 calc R U . . .
C40 C 0.7648(3) 0.48671(16) 1.0737(3) 0.0371(7) Uani 1 1 d . . . . .
H40 H 0.855394 0.495390 1.078515 0.045 Uiso 1 1 calc R U . . .
C41 C 0.6698(3) 0.50640(15) 0.9739(3) 0.0312(6) Uani 1 1 d . . . . .
H41 H 0.696298 0.528409 0.910712 0.037 Uiso 1 1 calc R U . . .
C42 C 0.4366(3) 0.44195(14) 0.6915(3) 0.0271(6) Uani 1 1 d . . . . .
C43 C 0.4302(3) 0.47068(16) 0.5803(3) 0.0336(6) Uani 1 1 d . . . . .
H43 H 0.373335 0.505607 0.557362 0.040 Uiso 1 1 calc R U . . .
C44 C 0.5051(4) 0.4493(2) 0.5029(3) 0.0451(9) Uani 1 1 d . . . . .
H44 H 0.501751 0.470350 0.428587 0.054 Uiso 1 1 calc R U . . .
C45 C 0.5848(4) 0.3974(2) 0.5332(4) 0.0502(9) Uani 1 1 d . . . . .
H45 H 0.635273 0.382025 0.479449 0.060 Uiso 1 1 calc R U . . .
C46 C 0.5905(4) 0.3684(2) 0.6415(4) 0.0517(9) Uani 1 1 d . . . . .
H46 H 0.645228 0.332494 0.662208 0.062 Uiso 1 1 calc R U . . .
C47 C 0.5185(3) 0.38999(16) 0.7216(3) 0.0388(7) Uani 1 1 d . . . . .
H47 H 0.524951 0.369448 0.796806 0.047 Uiso 1 1 calc R U . . .
C48 C 0.4736(3) 0.57166(13) 0.7876(3) 0.0271(6) Uani 1 1 d . . . . .
H48A H 0.396184 0.584230 0.723834 0.033 Uiso 1 1 calc R U . . .
H48B H 0.538864 0.553146 0.746480 0.033 Uiso 1 1 calc R U . . .
C49 C 0.5610(4) 0.72474(15) 0.9580(3) 0.0410(8) Uani 1 1 d . . . . .
C50 C 0.6778(4) 0.71528(18) 0.9003(4) 0.0481(9) Uani 1 1 d . . . . .
C51 C 0.5897(6) 0.7445(2) 1.0872(5) 0.0708(14) Uani 1 1 d . . . . .
H51A H 0.506563 0.751039 1.112129 0.106 Uiso 1 1 calc R U . . .
H51B H 0.640264 0.783714 1.096823 0.106 Uiso 1 1 calc R U . . .
H51C H 0.641184 0.711789 1.137393 0.106 Uiso 1 1 calc R U . . .
C52 C 0.4544(6) 0.7678(2) 0.8836(8) 0.102(3) Uani 1 1 d . . . . .
H52A H 0.440283 0.757023 0.797871 0.153 Uiso 1 1 calc R U . . .
H52B H 0.483195 0.811605 0.895554 0.153 Uiso 1 1 calc R U . . .
H52C H 0.371778 0.762320 0.909983 0.153 Uiso 1 1 calc R U . . .
C53 C 0.7979(5) 0.6899(3) 0.9922(5) 0.0687(13) Uani 1 1 d . . . . .
H53A H 0.770868 0.654294 1.035488 0.103 Uiso 1 1 calc R U . . .
H53B H 0.834382 0.723039 1.049884 0.103 Uiso 1 1 calc R U . . .
H53C H 0.865157 0.676119 0.949926 0.103 Uiso 1 1 calc R U . . .
C54 C 0.7202(8) 0.7690(3) 0.8343(5) 0.096(2) Uani 1 1 d . . . . .
H54A H 0.798730 0.757129 0.805560 0.144 Uiso 1 1 calc R U . . .
H54B H 0.740936 0.805140 0.888660 0.144 Uiso 1 1 calc R U . . .
H54C H 0.648774 0.780214 0.765160 0.144 Uiso 1 1 calc R U . . .
B2 B 0.5361(3) 0.63301(15) 0.8534(3) 0.0281(6) Uani 1 1 d . . . . .
Cl2 Cl 0.8257(12) 0.22884(14) 0.8163(4) 0.149(3) Uani 0.598(14) 1 d . . P A 1

loop_
_atom_site_aniso_label
_atom_site_aniso_U_11
_atom_site_aniso_U_22
_atom_site_aniso_U_33
_atom_site_aniso_U_23
_atom_site_aniso_U_13
_atom_site_aniso_U_12
Cl1 0.0598(7) 0.0818(9) 0.1183(12) -0.0383(9) 0.0009(7) 0.0080(6)
C55 0.094(4) 0.067(4) 0.117(5) 0.010(3) 0.028(4) 0.018(3)
Cl2A 0.160(7) 0.216(11) 0.068(3) -0.026(5) 0.005(3) 0.121(7)
O1 0.0443(12) 0.0273(11) 0.0314(11) -0.0056(9) -0.0003(9) 0.0092(9)
O2 0.0368(11) 0.0233(10) 0.0375(11) -0.0062(9) -0.0019(9) 0.0053(9)
N1 0.0343(13) 0.0237(12) 0.0304(12) -0.0008(10) 0.0071(10) 0.0083(10)
C1 0.0308(14) 0.0222(13) 0.0341(15) 0.0050(11) 0.0057(11) 0.0029(11)
C2 0.0341(15) 0.0178(12) 0.0318(14) 0.0028(10) 0.0035(12) 0.0002(11)
C3 0.0332(15) 0.0212(13) 0.0248(13) -0.0053(10) 0.0044(11) -0.0011(11)
C4 0.0316(14) 0.0180(12) 0.0252(13) -0.0040(10) 0.0045(11) -0.0027(10)
C5 0.0274(13) 0.0191(12) 0.0271(13) -0.0016(10) 0.0047(10) 0.0014(10)
C6 0.0290(13) 0.0216(13) 0.0265(13) 0.0023(10) 0.0086(11) 0.0023(11)
C7 0.0345(16) 0.0373(17) 0.0459(18) 0.0092(14) 0.0118(14) 0.0051(13)
C8 0.0278(15) 0.045(2) 0.063(2) 0.0106(17) 0.0017(15) 0.0040(14)
C9 0.0399(18) 0.0408(19) 0.0469(19) 0.0040(16) -0.0127(15) -0.0010(15)
C10 0.0429(18) 0.0281(15) 0.0335(15) 0.0006(12) -0.0021(13) 0.0004(13)
C11 0.0473(18) 0.0331(16) 0.0272(14) 0.0007(12) 0.0077(13) 0.0023(14)
C12 0.054(2) 0.0446(19) 0.0378(17) 0.0019(14) 0.0230(16) -0.0050(16)
C13 0.0362(16) 0.0444(19) 0.0417(18) -0.0033(14) 0.0151(14) -0.0015(14)
C14 0.0323(15) 0.0294(15) 0.0334(15) -0.0023(12) 0.0065(12) 0.0026(12)
C15 0.0290(14) 0.0201(12) 0.0269(13) -0.0025(10) 0.0085(11) 0.0041(10)
C16 0.0417(17) 0.0244(14) 0.0341(15) 0.0025(12) 0.0067(13) -0.0015(12)
C17 0.0390(17) 0.0281(16) 0.0496(19) -0.0007(14) 0.0058(15) -0.0055(13)
C18 0.0355(16) 0.0320(16) 0.0439(18) -0.0095(13) -0.0020(14) 0.0061(13)
C19 0.0400(17) 0.0394(17) 0.0282(14) -0.0004(13) 0.0035(13) 0.0112(14)
C20 0.0348(15) 0.0314(15) 0.0291(14) 0.0016(12) 0.0110(12) 0.0027(12)
C21 0.0371(15) 0.0209(13) 0.0273(13) 0.0003(11) 0.0046(11) 0.0024(11)
C22 0.0409(17) 0.0263(15) 0.0349(16) -0.0101(12) 0.0021(13) 0.0073(13)
C23 0.0357(16) 0.0207(14) 0.0395(16) -0.0050(12) 0.0056(13) 0.0003(12)
C24 0.076(3) 0.0339(19) 0.059(2) -0.0049(17) -0.002(2) 0.0234(19)
C25 0.0368(18) 0.058(2) 0.060(2) -0.0247(19) 0.0094(17) -0.0065(17)
C26 0.050(2) 0.0395(18) 0.0357(17) -0.0086(14) 0.0011(15) 0.0010(15)
C27 0.055(2) 0.0317(18) 0.072(3) -0.0126(17) 0.024(2) -0.0115(16)
B1 0.0360(17) 0.0202(15) 0.0301(15) 0.0018(12) 0.0075(13) 0.0020(12)
O3 0.0466(13) 0.0274(11) 0.0555(14) -0.0149(10) 0.0241(11) -0.0131(10)
O4 0.0551(14) 0.0338(12) 0.0413(13) -0.0112(10) 0.0231(11) -0.0223(11)
N2 0.0349(13) 0.0213(11) 0.0257(12) -0.0037(9) 0.0073(10) -0.0085(10)
C28 0.0311(14) 0.0181(12) 0.0274(13) 0.0023(10) 0.0078(11) 0.0002(10)
C29 0.0360(15) 0.0186(12) 0.0271(13) 0.0033(10) 0.0061(11) 0.0013(11)
C30 0.0331(14) 0.0183(12) 0.0270(13) -0.0036(10) 0.0023(11) 0.0011(11)
C31 0.0299(13) 0.0191(12) 0.0258(13) -0.0059(10) 0.0041(11) 0.0013(10)
C32 0.0242(12) 0.0185(12) 0.0256(12) -0.0009(10) 0.0066(10) -0.0017(10)
C33 0.0234(12) 0.0209(12) 0.0239(12) 0.0018(10) 0.0024(10) -0.0021(10)
C34 0.0304(15) 0.0243(14) 0.0381(16) 0.0061(12) 0.0069(12) 0.0007(11)
C35 0.0377(17) 0.0309(16) 0.055(2) 0.0115(14) 0.0222(16) 0.0043(13)
C36 0.060(2) 0.0308(16) 0.0421(18) 0.0028(14) 0.0298(17) 0.0020(15)
C37 0.0532(19) 0.0275(15) 0.0299(15) 0.0024(12) 0.0132(14) 0.0002(14)
C38 0.0476(18) 0.0236(14) 0.0277(14) -0.0016(11) -0.0002(13) 0.0019(13)
C39 0.0406(17) 0.0328(16) 0.0379(16) -0.0065(13) -0.0094(13) 0.0111(14)
C40 0.0280(15) 0.0365(16) 0.0436(17) -0.0069(14) 0.0013(13) 0.0050(13)
C41 0.0287(14) 0.0304(15) 0.0342(15) -0.0049(12) 0.0066(12) 0.0020(12)
C42 0.0263(13) 0.0261(13) 0.0272(13) -0.0048(11) 0.0026(11) -0.0055(11)
C43 0.0346(15) 0.0381(16) 0.0266(14) -0.0039(12) 0.0038(12) -0.0081(13)
C44 0.0469(19) 0.062(2) 0.0270(15) -0.0090(16) 0.0102(14) -0.0170(18)
C45 0.049(2) 0.061(2) 0.046(2) -0.0193(18) 0.0232(17) -0.0075(18)
C46 0.048(2) 0.045(2) 0.065(2) -0.0104(18) 0.0193(19) 0.0097(17)
C47 0.0406(17) 0.0337(17) 0.0431(18) -0.0015(14) 0.0116(14) 0.0032(14)
C48 0.0337(15) 0.0210(13) 0.0271(13) -0.0004(11) 0.0079(11) -0.0035(11)
C49 0.0499(19) 0.0212(14) 0.052(2) -0.0076(13) 0.0118(16) -0.0093(14)
C50 0.057(2) 0.0372(19) 0.054(2) -0.0126(16) 0.0212(18) -0.0208(16)
C51 0.094(4) 0.052(3) 0.077(3) -0.032(2) 0.041(3) -0.025(2)
C52 0.076(4) 0.038(2) 0.171(7) -0.010(3) -0.016(4) 0.016(2)
C53 0.048(2) 0.072(3) 0.081(3) -0.024(3) 0.003(2) -0.005(2)
C54 0.163(6) 0.070(3) 0.065(3) -0.018(3) 0.046(4) -0.084(4)
B2 0.0319(16) 0.0221(15) 0.0296(15) 0.0020(12) 0.0056(13) -0.0019(12)
Cl2 0.334(9) 0.0491(17) 0.077(2) -0.0019(12) 0.076(4) 0.020(3)

loop_
_atom_type_symbol
_atom_type_description
_atom_type_scat_dispersion_real
_atom_type_scat_dispersion_imag
_atom_type_scat_source
C C 0.0033 0.0016 'International Tables Vol C Tables 4.2.6.8 and 6.1.1.4'
H H 0.0000 0.0000 'International Tables Vol C Tables 4.2.6.8 and 6.1.1.4'
B B 0.0013 0.0007 'International Tables Vol C Tables 4.2.6.8 and 6.1.1.4'
Cl Cl 0.1484 0.1585 'International Tables Vol C Tables 4.2.6.8 and 6.1.1.4'
N N 0.0061 0.0033 'International Tables Vol C Tables 4.2.6.8 and 6.1.1.4'
O O 0.0106 0.0060 'International Tables Vol C Tables 4.2.6.8 and 6.1.1.4'

loop_
_geom_angle_atom_site_label_1
_geom_angle_atom_site_label_2
_geom_angle_atom_site_label_3
_geom_angle
_geom_angle_site_symmetry_1
_geom_angle_site_symmetry_3
_geom_angle_publ_flag
Cl1 C55 H 109.6 . . ?
Cl1 C55 HA 109.6 . . ?
Cl1 C55 HB 109.1 . . ?
Cl1 C55 HC 109.1 . . ?
Cl1 C55 Cl2 110.3(5) . . ?
H C55 HA 108.1 . . ?
HB C55 HC 107.8 . . ?
Cl2A C55 Cl1 112.5(5) . . ?
Cl2A C55 HB 109.1 . . ?
Cl2A C55 HC 109.1 . . ?
Cl2 C55 H 109.6 . . ?
Cl2 C55 HA 109.6 . . ?
B1 O1 C22 107.3(2) . . ?
B1 O2 C23 107.5(2) . . ?
C1 N1 HD 109(3) . . ?
C1 N1 C6 121.3(2) . . ?
C6 N1 HD 108(3) . . ?
C2 C1 N1 121.1(3) . . ?
C7 C1 N1 119.8(3) . . ?
C7 C1 C2 118.8(3) . . ?
C1 C2 C3 120.8(3) . . ?
C10 C2 C1 118.8(3) . . ?
C10 C2 C3 120.2(3) . . ?
C4 C3 C2 121.7(3) . . ?
C11 C3 C2 119.7(3) . . ?
C11 C3 C4 118.6(3) . . ?
C3 C4 C5 118.6(3) . . ?
C14 C4 C3 119.1(3) . . ?
C14 C4 C5 122.3(3) . . ?
C4 C5 HE 106.6 . . ?
C4 C5 C6 112.1(2) . . ?
C4 C5 C21 114.6(2) . . ?
C6 C5 HE 106.6 . . ?
C21 C5 HE 106.6 . . ?
C21 C5 C6 109.8(2) . . ?
N1 C6 C5 112.2(2) . . ?
N1 C6 HF 107.6 . . ?
N1 C6 C15 108.4(2) . . ?
C5 C6 HF 107.6 . . ?
C15 C6 C5 113.3(2) . . ?
C15 C6 HF 107.6 . . ?
C1 C7 HG 119.3 . . ?
C8 C7 C1 121.3(3) . . ?
C8 C7 HG 119.3 . . ?
C7 C8 HH 119.8 . . ?
C7 C8 C9 120.3(3) . . ?
C9 C8 HH 119.8 . . ?
C8 C9 HI 120.3 . . ?
C8 C9 C10 119.4(3) . . ?
C10 C9 HI 120.3 . . ?
C2 C10 HJ 119.3 . . ?
C9 C10 C2 121.3(3) . . ?
C9 C10 HJ 119.3 . . ?
C3 C11 HK 119.2 . . ?
C12 C11 C3 121.7(3) . . ?
C12 C11 HK 119.2 . . ?
C11 C12 HL 120.2 . . ?
C13 C12 C11 119.5(3) . . ?
C13 C12 HL 120.2 . . ?
C12 C13 HM 120.2 . . ?
C12 C13 C14 119.6(3) . . ?
C14 C13 HM 120.2 . . ?
C4 C14 HN 119.3 . . ?
C13 C14 C4 121.4(3) . . ?
C13 C14 HN 119.3 . . ?
C16 C15 C6 121.4(3) . . ?
C16 C15 C20 118.2(3) . . ?
C20 C15 C6 120.4(3) . . ?
C15 C16 HO 119.7 . . ?
C17 C16 C15 120.6(3) . . ?
C17 C16 HO 119.7 . . ?
C16 C17 HP 119.7 . . ?
C16 C17 C18 120.6(3) . . ?
C18 C17 HP 119.7 . . ?
C17 C18 HQ 120.2 . . ?
C19 C18 C17 119.6(3) . . ?
C19 C18 HQ 120.2 . . ?
C18 C19 HR 120.0 . . ?
C18 C19 C20 120.0(3) . . ?
C20 C19 HR 120.0 . . ?
C15 C20 HS 119.5 . . ?
C19 C20 C15 121.0(3) . . ?
C19 C20 HS 119.5 . . ?
C5 C21 HT 107.7 . . ?
C5 C21 HU 107.7 . . ?
C5 C21 B1 118.3(2) . . ?
HT C21 HU 107.1 . . ?
B1 C21 HT 107.7 . . ?
B1 C21 HU 107.7 . . ?
O1 C22 C23 102.0(2) . . ?
O1 C22 C24 108.4(3) . . ?
O1 C22 C25 106.6(3) . . ?
C24 C22 C23 115.1(3) . . ?
C24 C22 C25 110.5(3) . . ?
C25 C22 C23 113.3(3) . . ?
O2 C23 C22 102.1(2) . . ?
O2 C23 C26 108.6(3) . . ?
O2 C23 C27 106.1(3) . . ?
C26 C23 C22 114.7(3) . . ?
C26 C23 C27 110.3(3) . . ?
C27 C23 C22 114.2(3) . . ?
C22 C24 HV 109.5 . . ?
C22 C24 HW 109.5 . . ?
C22 C24 HX 109.5 . . ?
HV C24 HW 109.5 . . ?
HV C24 HX 109.5 . . ?
HW C24 HX 109.5 . . ?
C22 C25 HY 109.5 . . ?
C22 C25 HZ 109.5 . . ?
C22 C25 H1 109.5 . . ?
HY C25 HZ 109.5 . . ?
HY C25 H1 109.5 . . ?
HZ C25 H1 109.5 . . ?
C23 C26 H3 109.5 . . ?
C23 C26 H4 109.5 . . ?
C23 C26 H5 109.5 . . ?
H3 C26 H4 109.5 . . ?
H3 C26 H5 109.5 . . ?
H4 C26 H5 109.5 . . ?
C23 C27 H6 109.5 . . ?
C23 C27 H7 109.5 . . ?
C23 C27 H8 109.5 . . ?
H6 C27 H7 109.5 . . ?
H6 C27 H8 109.5 . . ?
H7 C27 H8 109.5 . . ?
O1 B1 C21 120.8(3) . . ?
O2 B1 O1 113.5(3) . . ?
O2 B1 C21 125.7(3) . . ?
B2 O3 C49 107.4(3) . . ?
B2 O4 C50 107.2(3) . . ?
C28 N2 H2 109(2) . . ?
C28 N2 C33 120.8(2) . . ?
C33 N2 H2 109(2) . . ?
N2 C28 C29 120.8(3) . . ?
C34 C28 N2 119.5(3) . . ?
C34 C28 C29 119.4(3) . . ?
C28 C29 C30 121.7(3) . . ?
C37 C29 C28 118.0(3) . . ?
C37 C29 C30 120.3(3) . . ?
C31 C30 C29 121.5(2) . . ?
C31 C30 C38 118.9(3) . . ?
C38 C30 C29 119.6(3) . . ?
C30 C31 C32 118.5(2) . . ?
C30 C31 C41 119.0(3) . . ?
C41 C31 C32 122.3(3) . . ?
C31 C32 H32 106.2 . . ?
C31 C32 C33 113.1(2) . . ?
C31 C32 C48 115.1(2) . . ?
C33 C32 H32 106.2 . . ?
C48 C32 H32 106.2 . . ?
C48 C32 C33 109.3(2) . . ?
N2 C33 C32 112.2(2) . . ?
N2 C33 H33 107.0 . . ?
N2 C33 C42 109.3(2) . . ?
C32 C33 H33 107.0 . . ?
C42 C33 C32 113.9(2) . . ?
C42 C33 H33 107.0 . . ?
C28 C34 H34 119.6 . . ?
C35 C34 C28 120.7(3) . . ?
C35 C34 H34 119.6 . . ?
C34 C35 H35 119.9 . . ?
C36 C35 C34 120.2(3) . . ?
C36 C35 H35 119.9 . . ?
C35 C36 H36 120.2 . . ?
C35 C36 C37 119.5(3) . . ?
C37 C36 H36 120.2 . . ?
C29 C37 H37 118.9 . . ?
C36 C37 C29 122.1(3) . . ?
C36 C37 H37 118.9 . . ?
C30 C38 H38 119.2 . . ?
C39 C38 C30 121.5(3) . . ?
C39 C38 H38 119.2 . . ?
C38 C39 H39 120.3 . . ?
C38 C39 C40 119.5(3) . . ?
C40 C39 H39 120.3 . . ?
C39 C40 H40 120.0 . . ?
C39 C40 C41 120.1(3) . . ?
C41 C40 H40 120.0 . . ?
C31 C41 H41 119.5 . . ?
C40 C41 C31 121.0(3) . . ?
C40 C41 H41 119.5 . . ?
C43 C42 C33 120.1(3) . . ?
C47 C42 C33 121.7(3) . . ?
C47 C42 C43 118.2(3) . . ?
C42 C43 H43 119.4 . . ?
C44 C43 C42 121.2(3) . . ?
C44 C43 H43 119.4 . . ?
C43 C44 H44 120.0 . . ?
C45 C44 C43 120.0(3) . . ?
C45 C44 H44 120.0 . . ?
C44 C45 H45 120.4 . . ?
C46 C45 C44 119.3(3) . . ?
C46 C45 H45 120.4 . . ?
C45 C46 H46 119.2 . . ?
C45 C46 C47 121.5(4) . . ?
C47 C46 H46 119.2 . . ?
C42 C47 H47 120.1 . . ?
C46 C47 C42 119.8(3) . . ?
C46 C47 H47 120.1 . . ?
C32 C48 H48A 107.6 . . ?
C32 C48 H48B 107.6 . . ?
C32 C48 B2 118.8(2) . . ?
H48A C48 H48B 107.1 . . ?
B2 C48 H48A 107.6 . . ?
B2 C48 H48B 107.6 . . ?
O3 C49 C50 102.4(3) . . ?
O3 C49 C51 109.5(3) . . ?
O3 C49 C52 104.0(3) . . ?
C50 C49 C52 112.9(5) . . ?
C51 C49 C50 117.5(4) . . ?
C51 C49 C52 109.3(4) . . ?
O4 C50 C49 102.5(3) . . ?
O4 C50 C53 106.7(3) . . ?
O4 C50 C54 108.5(3) . . ?
C49 C50 C53 111.1(4) . . ?
C54 C50 C49 118.2(4) . . ?
C54 C50 C53 109.0(5) . . ?
C49 C51 H51A 109.5 . . ?
C49 C51 H51B 109.5 . . ?
C49 C51 H51C 109.5 . . ?
H51A C51 H51B 109.5 . . ?
H51A C51 H51C 109.5 . . ?
H51B C51 H51C 109.5 . . ?
C49 C52 H52A 109.5 . . ?
C49 C52 H52B 109.5 . . ?
C49 C52 H52C 109.5 . . ?
H52A C52 H52B 109.5 . . ?
H52A C52 H52C 109.5 . . ?
H52B C52 H52C 109.5 . . ?
C50 C53 H53A 109.5 . . ?
C50 C53 H53B 109.5 . . ?
C50 C53 H53C 109.5 . . ?
H53A C53 H53B 109.5 . . ?
H53A C53 H53C 109.5 . . ?
H53B C53 H53C 109.5 . . ?
C50 C54 H54A 109.5 . . ?
C50 C54 H54B 109.5 . . ?
C50 C54 H54C 109.5 . . ?
H54A C54 H54B 109.5 . . ?
H54A C54 H54C 109.5 . . ?
H54B C54 H54C 109.5 . . ?
O3 B2 O4 112.6(3) . . ?
O3 B2 C48 126.7(3) . . ?
O4 B2 C48 120.6(3) . . ?

loop_
_geom_bond_atom_site_label_1
_geom_bond_atom_site_label_2
_geom_bond_distance
_geom_bond_site_symmetry_2
_geom_bond_publ_flag
Cl1 C55 1.731(6) . ?
C55 H 0.9900 . ?
C55 HA 0.9900 . ?
C55 HB 0.9900 . ?
C55 HC 0.9900 . ?
C55 Cl2A 1.651(10) . ?
C55 Cl2 1.759(9) . ?
O1 C22 1.470(4) . ?
O1 B1 1.367(4) . ?
O2 C23 1.468(4) . ?
O2 B1 1.357(4) . ?
N1 HD 0.88(5) . ?
N1 C1 1.410(4) . ?
N1 C6 1.472(4) . ?
C1 C2 1.406(4) . ?
C1 C7 1.403(4) . ?
C2 C3 1.484(4) . ?
C2 C10 1.394(4) . ?
C3 C4 1.408(4) . ?
C3 C11 1.392(4) . ?
C4 C5 1.514(4) . ?
C4 C14 1.392(4) . ?
C5 HE 1.0000 . ?
C5 C6 1.550(4) . ?
C5 C21 1.537(4) . ?
C6 HF 1.0000 . ?
C6 C15 1.514(4) . ?
C7 HG 0.9500 . ?
C7 C8 1.372(5) . ?
C8 HH 0.9500 . ?
C8 C9 1.377(6) . ?
C9 HI 0.9500 . ?
C9 C10 1.392(5) . ?
C10 HJ 0.9500 . ?
C11 HK 0.9500 . ?
C11 C12 1.390(5) . ?
C12 HL 0.9500 . ?
C12 C13 1.381(5) . ?
C13 HM 0.9500 . ?
C13 C14 1.387(5) . ?
C14 HN 0.9500 . ?
C15 C16 1.394(4) . ?
C15 C20 1.398(4) . ?
C16 HO 0.9500 . ?
C16 C17 1.382(5) . ?
C17 HP 0.9500 . ?
C17 C18 1.384(5) . ?
C18 HQ 0.9500 . ?
C18 C19 1.383(5) . ?
C19 HR 0.9500 . ?
C19 C20 1.387(5) . ?
C20 HS 0.9500 . ?
C21 HT 0.9900 . ?
C21 HU 0.9900 . ?
C21 B1 1.569(4) . ?
C22 C23 1.564(4) . ?
C22 C24 1.514(5) . ?
C22 C25 1.518(6) . ?
C23 C26 1.504(5) . ?
C23 C27 1.521(5) . ?
C24 HV 0.9800 . ?
C24 HW 0.9800 . ?
C24 HX 0.9800 . ?
C25 HY 0.9800 . ?
C25 HZ 0.9800 . ?
C25 H1 0.9800 . ?
C26 H3 0.9800 . ?
C26 H4 0.9800 . ?
C26 H5 0.9800 . ?
C27 H6 0.9800 . ?
C27 H7 0.9800 . ?
C27 H8 0.9800 . ?
O3 C49 1.466(4) . ?
O3 B2 1.353(4) . ?
O4 C50 1.466(4) . ?
O4 B2 1.361(4) . ?
N2 H2 0.87(4) . ?
N2 C28 1.408(4) . ?
N2 C33 1.477(3) . ?
C28 C29 1.412(4) . ?
C28 C34 1.400(4) . ?
C29 C30 1.477(4) . ?
C29 C37 1.400(4) . ?
C30 C31 1.397(4) . ?
C30 C38 1.405(4) . ?
C31 C32 1.517(4) . ?
C31 C41 1.399(4) . ?
C32 H32 1.0000 . ?
C32 C33 1.551(4) . ?
C32 C48 1.530(4) . ?
C33 H33 1.0000 . ?
C33 C42 1.515(4) . ?
C34 H34 0.9500 . ?
C34 C35 1.392(5) . ?
C35 H35 0.9500 . ?
C35 C36 1.373(6) . ?
C36 H36 0.9500 . ?
C36 C37 1.382(5) . ?
C37 H37 0.9500 . ?
C38 H38 0.9500 . ?
C38 C39 1.379(5) . ?
C39 H39 0.9500 . ?
C39 C40 1.380(5) . ?
C40 H40 0.9500 . ?
C40 C41 1.390(4) . ?
C41 H41 0.9500 . ?
C42 C43 1.393(4) . ?
C42 C47 1.392(5) . ?
C43 H43 0.9500 . ?
C43 C44 1.380(5) . ?
C44 H44 0.9500 . ?
C44 C45 1.378(6) . ?
C45 H45 0.9500 . ?
C45 C46 1.368(6) . ?
C46 H46 0.9500 . ?
C46 C47 1.384(5) . ?
C47 H47 0.9500 . ?
C48 H48A 0.9900 . ?
C48 H48B 0.9900 . ?
C48 B2 1.572(4) . ?
C49 C50 1.521(6) . ?
C49 C51 1.492(6) . ?
C49 C52 1.536(7) . ?
C50 C53 1.533(7) . ?
C50 C54 1.491(6) . ?
C51 H51A 0.9800 . ?
C51 H51B 0.9800 . ?
C51 H51C 0.9800 . ?
C52 H52A 0.9800 . ?
C52 H52B 0.9800 . ?
C52 H52C 0.9800 . ?
C53 H53A 0.9800 . ?
C53 H53B 0.9800 . ?
C53 H53C 0.9800 . ?
C54 H54A 0.9800 . ?
C54 H54B 0.9800 . ?
C54 H54C 0.9800 . ?

loop_
_geom_torsion_atom_site_label_1
_geom_torsion_atom_site_label_2
_geom_torsion_atom_site_label_3
_geom_torsion_atom_site_label_4
_geom_torsion
_geom_torsion_site_symmetry_1
_geom_torsion_site_symmetry_2
_geom_torsion_site_symmetry_3
_geom_torsion_site_symmetry_4
_geom_torsion_publ_flag
O1 C22 C23 O2 26.7(3) . . . . ?
O1 C22 C23 C26 144.0(3) . . . . ?
O1 C22 C23 C27 -87.3(3) . . . . ?
N1 C1 C2 C3 0.5(4) . . . . ?
N1 C1 C2 C10 -174.6(3) . . . . ?
N1 C1 C7 C8 173.9(3) . . . . ?
N1 C6 C15 C16 -44.5(4) . . . . ?
N1 C6 C15 C20 136.8(3) . . . . ?
C1 N1 C6 C5 34.7(4) . . . . ?
C1 N1 C6 C15 160.5(3) . . . . ?
C1 C2 C3 C4 45.5(4) . . . . ?
C1 C2 C3 C11 -134.7(3) . . . . ?
C1 C2 C10 C9 1.1(5) . . . . ?
C1 C7 C8 C9 0.6(6) . . . . ?
C2 C1 C7 C8 1.0(5) . . . . ?
C2 C3 C4 C5 2.9(4) . . . . ?
C2 C3 C4 C14 -179.1(3) . . . . ?
C2 C3 C11 C12 178.9(3) . . . . ?
C3 C2 C10 C9 -174.0(3) . . . . ?
C3 C4 C5 C6 -72.6(3) . . . . ?
C3 C4 C5 C21 161.4(2) . . . . ?
C3 C4 C14 C13 -0.9(4) . . . . ?
C3 C11 C12 C13 1.2(5) . . . . ?
C4 C3 C11 C12 -1.3(5) . . . . ?
C4 C5 C6 N1 50.0(3) . . . . ?
C4 C5 C6 C15 -73.1(3) . . . . ?
C4 C5 C21 B1 -55.6(4) . . . . ?
C5 C4 C14 C13 177.1(3) . . . . ?
C5 C6 C15 C16 80.7(3) . . . . ?
C5 C6 C15 C20 -98.0(3) . . . . ?
C5 C21 B1 O1 154.2(3) . . . . ?
C5 C21 B1 O2 -27.3(5) . . . . ?
C6 N1 C1 C2 -66.7(4) . . . . ?
C6 N1 C1 C7 120.6(3) . . . . ?
C6 C5 C21 B1 177.2(3) . . . . ?
C6 C15 C16 C17 -178.0(3) . . . . ?
C6 C15 C20 C19 178.5(3) . . . . ?
C7 C1 C2 C3 173.2(3) . . . . ?
C7 C1 C2 C10 -1.8(4) . . . . ?
C7 C8 C9 C10 -1.4(6) . . . . ?
C8 C9 C10 C2 0.5(5) . . . . ?
C10 C2 C3 C4 -139.5(3) . . . . ?
C10 C2 C3 C11 40.3(4) . . . . ?
C11 C3 C4 C5 -176.9(3) . . . . ?
C11 C3 C4 C14 1.1(4) . . . . ?
C11 C12 C13 C14 -0.9(5) . . . . ?
C12 C13 C14 C4 0.8(5) . . . . ?
C14 C4 C5 C6 109.5(3) . . . . ?
C14 C4 C5 C21 -16.6(4) . . . . ?
C15 C16 C17 C18 -0.9(5) . . . . ?
C16 C15 C20 C19 -0.3(4) . . . . ?
C16 C17 C18 C19 0.6(5) . . . . ?
C17 C18 C19 C20 -0.1(5) . . . . ?
C18 C19 C20 C15 0.0(5) . . . . ?
C20 C15 C16 C17 0.8(5) . . . . ?
C21 C5 C6 N1 178.6(2) . . . . ?
C21 C5 C6 C15 55.5(3) . . . . ?
C22 O1 B1 O2 8.7(4) . . . . ?
C22 O1 B1 C21 -172.6(3) . . . . ?
C23 O2 B1 O1 10.0(4) . . . . ?
C23 O2 B1 C21 -168.6(3) . . . . ?
C24 C22 C23 O2 144.0(3) . . . . ?
C24 C22 C23 C26 -98.8(4) . . . . ?
C24 C22 C23 C27 29.9(4) . . . . ?
C25 C22 C23 O2 -87.4(3) . . . . ?
C25 C22 C23 C26 29.8(4) . . . . ?
C25 C22 C23 C27 158.6(3) . . . . ?
B1 O1 C22 C23 -22.0(3) . . . . ?
B1 O1 C22 C24 -144.0(3) . . . . ?
B1 O1 C22 C25 97.0(3) . . . . ?
B1 O2 C23 C22 -22.8(3) . . . . ?
B1 O2 C23 C26 -144.4(3) . . . . ?
B1 O2 C23 C27 97.0(3) . . . . ?
O3 C49 C50 O4 27.5(4) . . . . ?
O3 C49 C50 C53 -86.2(4) . . . . ?
O3 C49 C50 C54 146.7(4) . . . . ?
N2 C28 C29 C30 0.1(4) . . . . ?
N2 C28 C29 C37 -177.8(3) . . . . ?
N2 C28 C34 C35 176.4(3) . . . . ?
N2 C33 C42 C43 145.9(3) . . . . ?
N2 C33 C42 C47 -34.9(4) . . . . ?
C28 N2 C33 C32 35.1(4) . . . . ?
C28 N2 C33 C42 162.5(3) . . . . ?
C28 C29 C30 C31 45.5(4) . . . . ?
C28 C29 C30 C38 -136.0(3) . . . . ?
C28 C29 C37 C36 2.7(5) . . . . ?
C28 C34 C35 C36 0.4(5) . . . . ?
C29 C28 C34 C35 2.4(4) . . . . ?
C29 C30 C31 C32 3.0(4) . . . . ?
C29 C30 C31 C41 178.3(3) . . . . ?
C29 C30 C38 C39 -177.6(3) . . . . ?
C30 C29 C37 C36 -175.2(3) . . . . ?
C30 C31 C32 C33 -72.2(3) . . . . ?
C30 C31 C32 C48 161.2(2) . . . . ?
C30 C31 C41 C40 -0.4(4) . . . . ?
C30 C38 C39 C40 -1.2(5) . . . . ?
C31 C30 C38 C39 1.0(4) . . . . ?
C31 C32 C33 N2 49.3(3) . . . . ?
C31 C32 C33 C42 -75.6(3) . . . . ?
C31 C32 C48 B2 -57.8(3) . . . . ?
C32 C31 C41 C40 174.8(3) . . . . ?
C32 C33 C42 C43 -87.8(3) . . . . ?
C32 C33 C42 C47 91.5(3) . . . . ?
C32 C48 B2 O3 -37.4(5) . . . . ?
C32 C48 B2 O4 147.2(3) . . . . ?
C33 N2 C28 C29 -66.3(4) . . . . ?
C33 N2 C28 C34 119.8(3) . . . . ?
C33 C32 C48 B2 173.7(2) . . . . ?
C33 C42 C43 C44 177.8(3) . . . . ?
C33 C42 C47 C46 -179.3(3) . . . . ?
C34 C28 C29 C30 174.0(3) . . . . ?
C34 C28 C29 C37 -3.9(4) . . . . ?
C34 C35 C36 C37 -1.7(5) . . . . ?
C35 C36 C37 C29 0.1(5) . . . . ?
C37 C29 C30 C31 -136.6(3) . . . . ?
C37 C29 C30 C38 41.9(4) . . . . ?
C38 C30 C31 C32 -175.5(2) . . . . ?
C38 C30 C31 C41 -0.2(4) . . . . ?
C38 C39 C40 C41 0.6(5) . . . . ?
C39 C40 C41 C31 0.2(5) . . . . ?
C41 C31 C32 C33 112.6(3) . . . . ?
C41 C31 C32 C48 -14.0(4) . . . . ?
C42 C43 C44 C45 2.1(5) . . . . ?
C43 C42 C47 C46 -0.1(5) . . . . ?
C43 C44 C45 C46 -1.2(6) . . . . ?
C44 C45 C46 C47 -0.3(6) . . . . ?
C45 C46 C47 C42 0.9(6) . . . . ?
C47 C42 C43 C44 -1.4(5) . . . . ?
C48 C32 C33 N2 178.9(2) . . . . ?
C48 C32 C33 C42 54.0(3) . . . . ?
C49 O3 B2 O4 9.4(4) . . . . ?
C49 O3 B2 C48 -166.4(3) . . . . ?
C50 O4 B2 O3 9.4(4) . . . . ?
C50 O4 B2 C48 -174.5(3) . . . . ?
C51 C49 C50 O4 147.5(4) . . . . ?
C51 C49 C50 C53 33.8(5) . . . . ?
C51 C49 C50 C54 -93.3(5) . . . . ?
C52 C49 C50 O4 -83.8(4) . . . . ?
C52 C49 C50 C53 162.5(4) . . . . ?
C52 C49 C50 C54 35.4(5) . . . . ?
B2 O3 C49 C50 -23.1(4) . . . . ?
B2 O3 C49 C51 -148.6(4) . . . . ?
B2 O3 C49 C52 94.6(5) . . . . ?
B2 O4 C50 C49 -23.1(4) . . . . ?
B2 O4 C50 C53 93.7(4) . . . . ?
B2 O4 C50 C54 -148.9(5) . . . . ?
